data_4025074
loop_
_publ_author_name
'Julie Moreau'
'Claudie Hubert'
'Jessika Batany'
'Loic Toupet'
'Thierry Roisnel'
'Jean-Pierre Hurvois'
'Jean-Luc Renaud'

_publ_section_title
;
Metal-Free Br\/onsted Acid Catalyzed Formal [3 + 3] Annulation.
Straightforward Synthesis of Dihydro-2H-Chromenones, Pyranones, and
Tetrahydroquinolinones
;
_journal_name_full 'Journal of Organic Chemistry'
_journal_page_first 8963
_journal_page_last 8973
_journal_paper_doi 10.1021/jo901238y
_journal_volume 74
_journal_year 2009
_chemical_formula_sum 'C14 H12 O3'
_chemical_formula_weight 228.24
_chemical_name_systematic
;
 ?
;
_space_group_IT_number 14
_symmetry_cell_setting monoclinic
_symmetry_space_group_name_Hall '-P 2ybc'
_symmetry_space_group_name_H-M 'P 1 21/c 1'
_atom_sites_solution_hydrogens geom
_atom_sites_solution_primary direct
_atom_sites_solution_secondary difmap
_audit_creation_method SHELXL-97
_cell_angle_alpha 90.00
_cell_angle_beta 107.127(5)
_cell_angle_gamma 90.00
_cell_formula_units_Z 4
_cell_length_a 7.9151(5)
_cell_length_b 13.3763(8)
_cell_length_c 11.2290(7)
_cell_measurement_temperature 110(1)
_cell_volume 1136.15(12)
_computing_cell_refinement 'CrysAlis RED, Oxford Diffraction Ltd.,Version 1.171.26'
_computing_data_collection 'CrysAlis CCD, Oxford Diffraction Ltd.,Version 1.171.26'
_computing_data_reduction 'CrysAlis RED, Oxford Diffraction Ltd.,Version 1.171.26'
_computing_molecular_graphics 'PLATON_(Spek, 1998)'
_computing_publication_material 'SHELXL-97 (Sheldrick, 1997)'
_computing_structure_refinement 'SHELXL-97 (Sheldrick, 1997)'
_computing_structure_solution 'SIR-97_(Altomare & al., 1998)'
_diffrn_ambient_temperature 293(2)
_diffrn_detector_area_resol_mean 19.64
_diffrn_measured_fraction_theta_full 0.996
_diffrn_measured_fraction_theta_max 0.996
_diffrn_measurement_device_type 'CCD Saphire 3 Xcalibur'
_diffrn_measurement_method 'omega scan'
_diffrn_radiation_monochromator graphite
_diffrn_radiation_source 'fine-focus sealed tube'
_diffrn_radiation_type MoK\a
_diffrn_radiation_wavelength 0.71069
_diffrn_reflns_av_R_equivalents 0.0159
_diffrn_reflns_av_sigmaI/netI 0.0193
_diffrn_reflns_limit_h_max 10
_diffrn_reflns_limit_h_min -9
_diffrn_reflns_limit_k_max 16
_diffrn_reflns_limit_k_min -17
_diffrn_reflns_limit_l_max 14
_diffrn_reflns_limit_l_min -12
_diffrn_reflns_number 7579
_diffrn_reflns_theta_full 26.99
_diffrn_reflns_theta_max 26.99
_diffrn_reflns_theta_min 3.05
_exptl_absorpt_coefficient_mu 0.094
_exptl_absorpt_correction_type none
_exptl_crystal_colour colourless
_exptl_crystal_density_diffrn 1.334
_exptl_crystal_density_method 'not measured'
_exptl_crystal_description block
_exptl_crystal_F_000 480
_exptl_crystal_size_max 0.32
_exptl_crystal_size_mid 0.30
_exptl_crystal_size_min 0.30
_refine_diff_density_max 0.231
_refine_diff_density_min -0.238
_refine_diff_density_rms 0.041
_refine_ls_extinction_method none
_refine_ls_goodness_of_fit_ref 1.036
_refine_ls_hydrogen_treatment constr
_refine_ls_matrix_type full
_refine_ls_number_parameters 154
_refine_ls_number_reflns 2468
_refine_ls_number_restraints 0
_refine_ls_restrained_S_all 1.036
_refine_ls_R_factor_all 0.0457
_refine_ls_R_factor_gt 0.0349
_refine_ls_shift/su_max 0.000
_refine_ls_shift/su_mean 0.000
_refine_ls_structure_factor_coef Fsqd
_refine_ls_weighting_details 'calc w=1/[\s^2^(Fo^2^)+(0.0810P)^2^+0.0000P] where P=(Fo^2^+2Fc^2^)/3'
_refine_ls_weighting_scheme calc
_refine_ls_wR_factor_gt 0.1068
_refine_ls_wR_factor_ref 0.1111
_reflns_number_gt 1923
_reflns_number_total 2468
_reflns_threshold_expression >2sigma(I)
_cod_data_source_file jo901238y_si_001.cif
_cod_data_source_block ch115
_cod_depositor_comments
;
The following automatic conversions were performed:
'_symmetry_cell_setting' value 'Monoclinic' changed to 'monoclinic'
according to '/home/saulius/struct/CIF-dictionaries/cif_core.dic'
dictionary named 'cif_core.dic' version 2.4.1 from 2010-06-29.

Automatic conversion script
Id: cif_fix_enum 1527 2010-12-29 10:47:43Z saulius 
;
_cod_original_sg_symbol_H-M P21/c
_cod_database_code 4025074

loop_
_symmetry_equiv_pos_as_xyz
'x, y, z'
'-x, y+1/2, -z+1/2'
'-x, -y, -z'
'x, -y-1/2, z-1/2'

loop_
_atom_site_label
_atom_site_type_symbol
_atom_site_fract_x
_atom_site_fract_y
_atom_site_fract_z
_atom_site_U_iso_or_equiv
_atom_site_adp_type
_atom_site_occupancy
_atom_site_symmetry_multiplicity
_atom_site_calc_flag
_atom_site_refinement_flags
_atom_site_disorder_assembly
_atom_site_disorder_group
O1 O 0.93385(10) 0.13933(5) 0.80549(7) 0.0211(2) Uani 1 1 d . . .
O2 O 0.99368(10) 0.10757(6) 0.62922(7) 0.0265(2) Uani 1 1 d . . .
O3 O 0.66700(9) -0.12742(5) 0.78702(7) 0.0192(2) Uani 1 1 d . . .
C1 C 0.87143(13) 0.10960(8) 0.90214(10) 0.0179(2) Uani 1 1 d . . .
C2 C 0.90436(14) 0.17292(8) 1.00457(10) 0.0215(3) Uani 1 1 d . . .
H2 H 0.9658 0.2324 1.0063 0.026 Uiso 1 1 calc R . .
C3 C 0.84456(14) 0.14611(9) 1.10359(10) 0.0230(3) Uani 1 1 d . . .
H3 H 0.8657 0.1880 1.1725 0.028 Uiso 1 1 calc R . .
C4 C 0.75230(14) 0.05654(8) 1.10163(10) 0.0226(3) Uani 1 1 d . . .
H4 H 0.7127 0.0391 1.1690 0.027 Uiso 1 1 calc R . .
C5 C 0.72006(14) -0.00613(8) 0.99923(10) 0.0193(2) Uani 1 1 d . . .
H5 H 0.6591 -0.0658 0.9980 0.023 Uiso 1 1 calc R . .
C6 C 0.77901(13) 0.02017(8) 0.89763(10) 0.0164(2) Uani 1 1 d . . .
C7 C 0.75272(13) -0.04061(8) 0.78737(10) 0.0166(2) Uani 1 1 d . . .
C8 C 0.82170(13) -0.01391(8) 0.69436(10) 0.0180(2) Uani 1 1 d . . .
C9 C 0.92064(13) 0.07806(8) 0.70329(10) 0.0200(3) Uani 1 1 d . . .
C10 C 0.81456(14) -0.08531(9) 0.59499(10) 0.0218(3) Uani 1 1 d . . .
H10 H 0.8797 -0.0747 0.5394 0.026 Uiso 1 1 calc R . .
C11 C 0.71321(15) -0.16599(9) 0.58527(10) 0.0228(3) Uani 1 1 d . . .
H11 H 0.7173 -0.2154 0.5279 0.027 Uiso 1 1 calc R . .
C12 C 0.59196(14) -0.17884(8) 0.66543(10) 0.0202(3) Uani 1 1 d . . .
C13 C 0.41300(15) -0.13057(9) 0.60337(11) 0.0265(3) Uani 1 1 d . . .
H13A H 0.3374 -0.1390 0.6556 0.040 Uiso 1 1 calc R . .
H13B H 0.3599 -0.1618 0.5242 0.040 Uiso 1 1 calc R . .
H13C H 0.4291 -0.0606 0.5913 0.040 Uiso 1 1 calc R . .
C14 C 0.57487(15) -0.28702(8) 0.70120(11) 0.0252(3) Uani 1 1 d . . .
H14A H 0.4967 -0.2910 0.7522 0.038 Uiso 1 1 calc R . .
H14B H 0.6891 -0.3123 0.7469 0.038 Uiso 1 1 calc R . .
H14C H 0.5280 -0.3262 0.6272 0.038 Uiso 1 1 calc R . .

loop_
_atom_site_aniso_label
_atom_site_aniso_U_11
_atom_site_aniso_U_22
_atom_site_aniso_U_33
_atom_site_aniso_U_23
_atom_site_aniso_U_13
_atom_site_aniso_U_12
O1 0.0237(4) 0.0170(4) 0.0228(4) 0.0016(3) 0.0070(3) -0.0018(3)
O2 0.0292(4) 0.0254(5) 0.0268(5) 0.0055(3) 0.0114(4) -0.0025(3)
O3 0.0205(4) 0.0184(4) 0.0182(4) -0.0028(3) 0.0049(3) -0.0050(3)
C1 0.0149(5) 0.0179(5) 0.0197(6) 0.0020(4) 0.0035(4) 0.0034(4)
C2 0.0184(5) 0.0160(6) 0.0271(6) -0.0021(4) 0.0019(4) 0.0014(4)
C3 0.0211(6) 0.0225(6) 0.0221(6) -0.0057(4) 0.0015(4) 0.0054(4)
C4 0.0216(6) 0.0265(6) 0.0202(6) 0.0003(4) 0.0067(4) 0.0036(4)
C5 0.0170(5) 0.0191(5) 0.0214(6) 0.0003(4) 0.0050(4) 0.0008(4)
C6 0.0137(5) 0.0172(5) 0.0167(5) 0.0008(4) 0.0021(4) 0.0030(4)
C7 0.0132(5) 0.0155(5) 0.0195(5) 0.0015(4) 0.0021(4) 0.0009(4)
C8 0.0172(5) 0.0174(5) 0.0185(6) 0.0014(4) 0.0039(4) 0.0016(4)
C9 0.0189(5) 0.0202(6) 0.0199(6) 0.0036(4) 0.0041(4) 0.0037(4)
C10 0.0239(6) 0.0250(6) 0.0174(6) 0.0010(4) 0.0073(4) 0.0024(4)
C11 0.0256(6) 0.0240(6) 0.0186(6) -0.0039(4) 0.0063(4) 0.0016(5)
C12 0.0209(5) 0.0205(6) 0.0173(6) -0.0052(4) 0.0031(4) -0.0026(4)
C13 0.0234(6) 0.0268(6) 0.0263(6) -0.0039(5) 0.0025(5) -0.0006(5)
C14 0.0261(6) 0.0211(6) 0.0281(6) -0.0044(5) 0.0071(5) -0.0036(5)

loop_
_atom_type_symbol
_atom_type_description
_atom_type_scat_dispersion_real
_atom_type_scat_dispersion_imag
_atom_type_scat_source
C C 0.0033 0.0016 'International Tables Vol C Tables 4.2.6.8 and 6.1.1.4'
H H 0.0000 0.0000 'International Tables Vol C Tables 4.2.6.8 and 6.1.1.4'
O O 0.0106 0.0060 'International Tables Vol C Tables 4.2.6.8 and 6.1.1.4'

loop_
_geom_angle_atom_site_label_1
_geom_angle_atom_site_label_2
_geom_angle_atom_site_label_3
_geom_angle
_geom_angle_site_symmetry_1
_geom_angle_site_symmetry_3
_geom_angle_publ_flag
C1 O1 C9 121.58(8) . . ?
C7 O3 C12 117.83(8) . . ?
O1 C1 C2 116.93(9) . . ?
O1 C1 C6 121.67(9) . . ?
C2 C1 C6 121.41(10) . . ?
C3 C2 C1 118.93(10) . . ?
C3 C2 H2 120.5 . . ?
C1 C2 H2 120.5 . . ?
C2 C3 C4 120.77(10) . . ?
C2 C3 H3 119.6 . . ?
C4 C3 H3 119.6 . . ?
C5 C4 C3 119.93(10) . . ?
C5 C4 H4 120.0 . . ?
C3 C4 H4 120.0 . . ?
C4 C5 C6 120.06(10) . . ?
C4 C5 H5 120.0 . . ?
C6 C5 H5 120.0 . . ?
C1 C6 C5 118.90(10) . . ?
C1 C6 C7 117.09(10) . . ?
C5 C6 C7 124.00(10) . . ?
O3 C7 C8 122.73(10) . . ?
O3 C7 C6 115.72(9) . . ?
C8 C7 C6 121.41(10) . . ?
C7 C8 C9 120.10(10) . . ?
C7 C8 C10 118.80(10) . . ?
C9 C8 C10 120.59(10) . . ?
O2 C9 O1 116.13(10) . . ?
O2 C9 C8 126.04(10) . . ?
O1 C9 C8 117.83(9) . . ?
C11 C10 C8 118.76(10) . . ?
C11 C10 H10 120.6 . . ?
C8 C10 H10 120.6 . . ?
C10 C11 C12 121.24(10) . . ?
C10 C11 H11 119.4 . . ?
C12 C11 H11 119.4 . . ?
O3 C12 C11 110.07(8) . . ?
O3 C12 C14 103.91(8) . . ?
C11 C12 C14 112.88(9) . . ?
O3 C12 C13 106.84(9) . . ?
C11 C12 C13 110.36(9) . . ?
C14 C12 C13 112.40(9) . . ?
C12 C13 H13A 109.5 . . ?
C12 C13 H13B 109.5 . . ?
H13A C13 H13B 109.5 . . ?
C12 C13 H13C 109.5 . . ?
H13A C13 H13C 109.5 . . ?
H13B C13 H13C 109.5 . . ?
C12 C14 H14A 109.5 . . ?
C12 C14 H14B 109.5 . . ?
H14A C14 H14B 109.5 . . ?
C12 C14 H14C 109.5 . . ?
H14A C14 H14C 109.5 . . ?
H14B C14 H14C 109.5 . . ?

loop_
_geom_bond_atom_site_label_1
_geom_bond_atom_site_label_2
_geom_bond_distance
_geom_bond_site_symmetry_2
_geom_bond_publ_flag
O1 C1 1.3770(13) . ?
O1 C9 1.3888(13) . ?
O2 C9 1.2104(13) . ?
O3 C7 1.3443(12) . ?
O3 C12 1.4874(12) . ?
C1 C2 1.3898(15) . ?
C1 C6 1.3952(15) . ?
C2 C3 1.3780(16) . ?
C2 H2 0.9300 . ?
C3 C4 1.3999(16) . ?
C3 H3 0.9300 . ?
C4 C5 1.3846(15) . ?
C4 H4 0.9300 . ?
C5 C6 1.3988(14) . ?
C5 H5 0.9300 . ?
C6 C7 1.4442(15) . ?
C7 C8 1.3610(15) . ?
C8 C9 1.4459(15) . ?
C8 C10 1.4572(15) . ?
C10 C11 1.3299(16) . ?
C10 H10 0.9300 . ?
C11 C12 1.5065(16) . ?
C11 H11 0.9300 . ?
C12 C14 1.5184(16) . ?
C12 C13 1.5256(15) . ?
C13 H13A 0.9600 . ?
C13 H13B 0.9600 . ?
C13 H13C 0.9600 . ?
C14 H14A 0.9600 . ?
C14 H14B 0.9600 . ?
C14 H14C 0.9600 . ?

loop_
_geom_torsion_atom_site_label_1
_geom_torsion_atom_site_label_2
_geom_torsion_atom_site_label_3
_geom_torsion_atom_site_label_4
_geom_torsion
_geom_torsion_site_symmetry_1
_geom_torsion_site_symmetry_2
_geom_torsion_site_symmetry_3
_geom_torsion_site_symmetry_4
_geom_torsion_publ_flag
C9 O1 C1 C2 174.78(8) . . . . ?
C9 O1 C1 C6 -5.35(14) . . . . ?
O1 C1 C2 C3 -179.90(9) . . . . ?
C6 C1 C2 C3 0.23(15) . . . . ?
C1 C2 C3 C4 0.10(16) . . . . ?
C2 C3 C4 C5 -0.10(16) . . . . ?
C3 C4 C5 C6 -0.23(16) . . . . ?
O1 C1 C6 C5 179.58(9) . . . . ?
C2 C1 C6 C5 -0.55(15) . . . . ?
O1 C1 C6 C7 0.52(14) . . . . ?
C2 C1 C6 C7 -179.62(9) . . . . ?
C4 C5 C6 C1 0.55(15) . . . . ?
C4 C5 C6 C7 179.55(9) . . . . ?
C12 O3 C7 C8 -21.23(14) . . . . ?
C12 O3 C7 C6 163.14(8) . . . . ?
C1 C6 C7 O3 178.46(8) . . . . ?
C5 C6 C7 O3 -0.56(14) . . . . ?
C1 C6 C7 C8 2.77(15) . . . . ?
C5 C6 C7 C8 -176.25(9) . . . . ?
O3 C7 C8 C9 -176.71(9) . . . . ?
C6 C7 C8 C9 -1.32(15) . . . . ?
O3 C7 C8 C10 -4.84(15) . . . . ?
C6 C7 C8 C10 170.55(9) . . . . ?
C1 O1 C9 O2 -173.57(9) . . . . ?
C1 O1 C9 C8 6.67(14) . . . . ?
C7 C8 C9 O2 176.94(10) . . . . ?
C10 C8 C9 O2 5.21(17) . . . . ?
C7 C8 C9 O1 -3.33(15) . . . . ?
C10 C8 C9 O1 -175.06(8) . . . . ?
C7 C8 C10 C11 12.35(16) . . . . ?
C9 C8 C10 C11 -175.81(10) . . . . ?
C8 C10 C11 C12 6.72(16) . . . . ?
C7 O3 C12 C11 36.60(12) . . . . ?
C7 O3 C12 C14 157.73(9) . . . . ?
C7 O3 C12 C13 -83.25(11) . . . . ?
C10 C11 C12 O3 -29.82(14) . . . . ?
C10 C11 C12 C14 -145.42(11) . . . . ?
C10 C11 C12 C13 87.86(12) . . . . ?

loop_
_cod_related_entry_id
_cod_related_entry_database
_cod_related_entry_code
1 ChemSpider 9531553
